data_7215157
loop_
_publ_author_name
'Chen, Chen'
'Sun, Qiao'
'Ren, Dong-Xue'
'Zhang, Rui'
'Bai, Feng-Ying'
'Xing, Yong-Heng'
'Shi, Zhan'

_publ_section_title
;
 Bromoperoxidase mimic as catalysts for oxidative bromination---synthesis,
 structures and properties of the diversified oxidation state of
 vanadium(iii, iv and v) complexes with pincer N-heterocycle ligands
;
_journal_issue 27
_journal_name_full CrystEngComm
_journal_page_first 5561
_journal_paper_doi 10.1039/c3ce40410b
_journal_volume 15
_journal_year 2013
_chemical_formula_sum 'C13 H17 N5 O7 S V'
_chemical_formula_weight 438.32
_chemical_name_systematic
;
?
;
_space_group_IT_number 14
_symmetry_cell_setting monoclinic
_symmetry_space_group_name_Hall '-P 2yn'
_symmetry_space_group_name_H-M 'P 1 21/n 1'
_atom_sites_solution_hydrogens geom
_atom_sites_solution_primary direct
_atom_sites_solution_secondary difmap
_audit_creation_method SHELXL-97
_cell_angle_alpha 90.00
_cell_angle_beta 92.664(3)
_cell_angle_gamma 90.00
_cell_formula_units_Z 4
_cell_length_a 8.0090(17)
_cell_length_b 12.111(3)
_cell_length_c 18.060(4)
_cell_measurement_reflns_used 1395
_cell_measurement_temperature 273(2)
_cell_measurement_theta_max 21.00
_cell_measurement_theta_min 2.26
_cell_volume 1749.9(7)
_computing_cell_refinement 'Bruker SMART'
_computing_data_collection 'Bruker SMART'
_computing_data_reduction 'Bruker SAINT'
_computing_molecular_graphics 'Bruker SHELXTL'
_computing_publication_material 'Bruker SHELXTL'
_computing_structure_refinement 'SHELXL-97 (Sheldrick, 1997)'
_computing_structure_solution 'SHELXS-97 (Sheldrick, 1990)'
_diffrn_ambient_temperature 273(2)
_diffrn_measured_fraction_theta_full 0.981
_diffrn_measured_fraction_theta_max 0.981
_diffrn_measurement_device_type 'Bruker AXS SMART APEX II CCD'
_diffrn_measurement_method '\w scans'
_diffrn_radiation_monochromator graphite
_diffrn_radiation_source 'fine-focus sealed tube'
_diffrn_radiation_type MoK\a
_diffrn_radiation_wavelength 0.71073
_diffrn_reflns_av_R_equivalents 0.0518
_diffrn_reflns_av_sigmaI/netI 0.0722
_diffrn_reflns_limit_h_max 10
_diffrn_reflns_limit_h_min -8
_diffrn_reflns_limit_k_max 15
_diffrn_reflns_limit_k_min -15
_diffrn_reflns_limit_l_max 22
_diffrn_reflns_limit_l_min -23
_diffrn_reflns_number 10503
_diffrn_reflns_theta_full 27.90
_diffrn_reflns_theta_max 27.90
_diffrn_reflns_theta_min 2.03
_diffrn_standards_decay_% 0
_diffrn_standards_interval_count 0
_diffrn_standards_interval_time 0
_diffrn_standards_number 0
_exptl_absorpt_coefficient_mu 0.736
_exptl_absorpt_correction_T_max 0.9354
_exptl_absorpt_correction_T_min 0.8090
_exptl_absorpt_correction_type multi-scan
_exptl_absorpt_process_details sadabs
_exptl_crystal_colour blue
_exptl_crystal_density_diffrn 1.664
_exptl_crystal_density_method 'not measured'
_exptl_crystal_description block
_exptl_crystal_F_000 900
_exptl_crystal_size_max 0.30
_exptl_crystal_size_mid 0.18
_exptl_crystal_size_min 0.09
_refine_diff_density_max 0.545
_refine_diff_density_min -0.611
_refine_diff_density_rms 0.085
_refine_ls_extinction_method none
_refine_ls_goodness_of_fit_ref 1.021
_refine_ls_hydrogen_treatment constr
_refine_ls_matrix_type full
_refine_ls_number_parameters 244
_refine_ls_number_reflns 4108
_refine_ls_number_restraints 0
_refine_ls_restrained_S_all 1.021
_refine_ls_R_factor_all 0.0928
_refine_ls_R_factor_gt 0.0531
_refine_ls_shift/su_max 0.001
_refine_ls_shift/su_mean 0.000
_refine_ls_structure_factor_coef Fsqd
_refine_ls_weighting_details 'calc w=1/[\s^2^(Fo^2^)+(0.0746P)^2^+0.0000P] where P=(Fo^2^+2Fc^2^)/3'
_refine_ls_weighting_scheme calc
_refine_ls_wR_factor_gt 0.1315
_refine_ls_wR_factor_ref 0.1535
_reflns_number_gt 2599
_reflns_number_total 4108
_reflns_threshold_expression >2sigma(I)
_cod_data_source_file c3ce40410b.cif
_cod_data_source_block 1a
_cod_depositor_comments
;
The following automatic conversions were performed:

'_symmetry_cell_setting' value 'Monoclinic' changed to 'monoclinic'
according to
/usr/data/users/saulius/automatic-downloads/retrospective/RSC/lib/dictionaries/cif_core.dic
dictionary named 'cif_core.dic' version 2.4.2 from 2011-04-26.

Automatic conversion script
Id: cif_fix_values 2281 2013-09-26 08:29:07Z andrius 
;
_cod_original_cell_volume 1749.8(6)
_cod_original_sg_symbol_H-M P2(1)/n
_cod_database_code 7215157

loop_
_symmetry_equiv_pos_as_xyz
'x, y, z'
'-x+1/2, y+1/2, -z+1/2'
'-x, -y, -z'
'x-1/2, -y-1/2, z-1/2'

loop_
_atom_site_label
_atom_site_type_symbol
_atom_site_fract_x
_atom_site_fract_y
_atom_site_fract_z
_atom_site_U_iso_or_equiv
_atom_site_adp_type
_atom_site_occupancy
_atom_site_symmetry_multiplicity
_atom_site_calc_flag
_atom_site_refinement_flags
V V 0.23560(8) 0.74153(5) 0.01966(3) 0.02677(19) Uani 1 1 d .
S S 0.24654(12) 0.95259(7) -0.08811(5) 0.0290(2) Uani 1 1 d .
C1 C 0.2293(5) 0.6105(3) 0.15924(19) 0.0321(8) Uani 1 1 d .
C2 C 0.1713(5) 0.5395(3) 0.2118(2) 0.0390(10) Uani 1 1 d .
H2A H 0.2350 0.5235 0.2548 0.047 Uiso 1 1 calc R
C3 C 0.0155(5) 0.4929(3) 0.1984(2) 0.0414(10) Uani 1 1 d .
H3A H -0.0262 0.4441 0.2327 0.050 Uiso 1 1 calc R
C4 C -0.0802(5) 0.5178(3) 0.1341(2) 0.0372(9) Uani 1 1 d .
H4A H -0.1846 0.4858 0.1247 0.045 Uiso 1 1 calc R
C5 C -0.0158(5) 0.5909(3) 0.0851(2) 0.0298(8) Uani 1 1 d .
C6 C 0.3903(5) 0.6698(3) 0.16394(19) 0.0297(8) Uani 1 1 d .
C7 C 0.5235(5) 0.6696(3) 0.2148(2) 0.0374(9) Uani 1 1 d .
H7A H 0.5348 0.6279 0.2580 0.045 Uiso 1 1 calc R
C8 C 0.6368(5) 0.7440(3) 0.1886(2) 0.0367(9) Uani 1 1 d .
C9 C 0.8022(5) 0.7808(3) 0.2207(2) 0.0424(10) Uani 1 1 d .
H9A H 0.8498 0.8338 0.1882 0.064 Uiso 1 1 calc R
H9B H 0.8755 0.7184 0.2263 0.064 Uiso 1 1 calc R
H9C H 0.7880 0.8140 0.2683 0.064 Uiso 1 1 calc R
C10 C -0.0991(5) 0.6344(3) 0.01663(19) 0.0297(8) Uani 1 1 d .
C11 C -0.2511(5) 0.6134(3) -0.0207(2) 0.0352(9) Uani 1 1 d .
H11A H -0.3327 0.5634 -0.0076 0.042 Uiso 1 1 calc R
C12 C -0.2554(5) 0.6826(3) -0.0817(2) 0.0362(9) Uani 1 1 d .
C13 C -0.3830(5) 0.6988(4) -0.1432(2) 0.0464(11) Uani 1 1 d .
H13A H -0.3451 0.7543 -0.1765 0.070 Uiso 1 1 calc R
H13B H -0.4864 0.7220 -0.1233 0.070 Uiso 1 1 calc R
H13C H -0.4000 0.6306 -0.1695 0.070 Uiso 1 1 calc R
O1W O 0.3010(3) 0.0440(2) 0.10435(15) 0.0440(7) Uani 1 1 d .
H1WA H 0.3547 0.0132 0.0705 0.066 Uiso 1 1 d R
H1WB H 0.3516 0.0332 0.1461 0.066 Uiso 1 1 d R
O1 O 0.3174(3) 0.6497(2) -0.03032(14) 0.0378(6) Uani 1 1 d .
O2 O 0.1097(3) 0.8635(2) 0.09026(14) 0.0382(6) Uani 1 1 d .
H2WA H 0.0187 0.8841 0.0684 0.057 Uiso 1 1 d R
H2WB H 0.0890 0.8336 0.1314 0.057 Uiso 1 1 d R
O3 O 0.3177(3) 0.8746(2) -0.02957(13) 0.0360(6) Uani 1 1 d .
O4 O 0.3619(4) 0.9581(2) -0.14738(14) 0.0434(7) Uani 1 1 d .
O5 O 0.2320(3) 1.06198(19) -0.05273(14) 0.0367(6) Uani 1 1 d .
O6 O 0.0827(3) 0.9147(2) -0.11463(15) 0.0435(7) Uani 1 1 d .
N1 N 0.1376(4) 0.6347(2) 0.09707(15) 0.0273(6) Uani 1 1 d .
N2 N 0.4177(4) 0.7411(2) 0.10792(16) 0.0287(7) Uani 1 1 d .
N3 N 0.5695(4) 0.7843(2) 0.12438(16) 0.0309(7) Uani 1 1 d .
H3B H 0.6178 0.8319 0.0972 0.037 Uiso 1 1 calc R
N4 N -0.0132(4) 0.7117(2) -0.01876(17) 0.0311(7) Uani 1 1 d .
N5 N -0.1101(4) 0.7395(2) -0.07828(18) 0.0342(7) Uani 1 1 d .
H5B H -0.0830 0.7878 -0.1105 0.041 Uiso 1 1 calc R

loop_
_atom_site_aniso_label
_atom_site_aniso_U_11
_atom_site_aniso_U_22
_atom_site_aniso_U_33
_atom_site_aniso_U_23
_atom_site_aniso_U_13
_atom_site_aniso_U_12
V 0.0259(4) 0.0267(3) 0.0274(3) 0.0017(2) -0.0014(2) -0.0034(3)
S 0.0290(5) 0.0281(5) 0.0297(5) 0.0020(4) 0.0005(4) -0.0032(4)
C1 0.037(2) 0.0306(19) 0.0286(19) 0.0021(15) 0.0043(16) 0.0002(17)
C2 0.051(3) 0.039(2) 0.028(2) 0.0057(17) 0.0035(18) -0.0069(19)
C3 0.052(3) 0.038(2) 0.034(2) 0.0045(18) 0.0090(19) -0.011(2)
C4 0.039(2) 0.034(2) 0.040(2) -0.0034(17) 0.0122(18) -0.0105(18)
C5 0.028(2) 0.0255(18) 0.036(2) -0.0044(15) 0.0016(16) -0.0019(15)
C6 0.031(2) 0.0269(18) 0.0314(18) 0.0037(15) -0.0010(15) -0.0039(16)
C7 0.041(2) 0.039(2) 0.031(2) 0.0072(17) -0.0040(17) -0.0003(19)
C8 0.032(2) 0.040(2) 0.038(2) -0.0011(17) -0.0073(17) 0.0042(18)
C9 0.034(2) 0.050(2) 0.042(2) 0.000(2) -0.0098(18) -0.0018(19)
C10 0.031(2) 0.0232(17) 0.0350(19) -0.0035(15) 0.0024(16) -0.0043(15)
C11 0.023(2) 0.031(2) 0.051(2) -0.0039(17) 0.0012(17) -0.0040(16)
C12 0.027(2) 0.034(2) 0.047(2) -0.0024(18) -0.0041(17) -0.0040(17)
C13 0.032(2) 0.045(2) 0.061(3) -0.003(2) -0.014(2) 0.002(2)
O1W 0.0442(18) 0.0473(17) 0.0406(16) -0.0079(13) 0.0022(13) -0.0044(14)
O1 0.0397(16) 0.0319(14) 0.0419(15) -0.0037(12) 0.0041(12) -0.0035(12)
O2 0.0365(16) 0.0342(14) 0.0442(15) 0.0013(12) 0.0063(12) 0.0028(13)
O3 0.0378(16) 0.0319(14) 0.0380(14) 0.0122(11) -0.0016(12) -0.0037(12)
O4 0.0425(17) 0.0539(17) 0.0347(14) 0.0055(13) 0.0101(12) 0.0026(14)
O5 0.0448(17) 0.0272(13) 0.0382(15) -0.0001(11) 0.0010(12) -0.0013(12)
O6 0.0355(17) 0.0455(16) 0.0485(17) 0.0030(13) -0.0093(13) -0.0144(13)
N1 0.0272(16) 0.0260(15) 0.0286(15) 0.0023(12) 0.0007(12) -0.0019(13)
N2 0.0265(17) 0.0276(15) 0.0314(16) 0.0026(12) -0.0058(13) -0.0042(13)
N3 0.0287(17) 0.0299(16) 0.0335(17) 0.0062(13) -0.0034(13) -0.0050(13)
N4 0.0271(17) 0.0300(16) 0.0354(17) 0.0036(13) -0.0060(13) -0.0056(13)
N5 0.0298(18) 0.0353(17) 0.0368(18) 0.0082(14) -0.0058(14) -0.0040(14)

loop_
_atom_type_symbol
_atom_type_description
_atom_type_scat_dispersion_real
_atom_type_scat_dispersion_imag
_atom_type_scat_source
C C 0.0033 0.0016 'International Tables Vol C Tables 4.2.6.8 and 6.1.1.4'
H H 0.0000 0.0000 'International Tables Vol C Tables 4.2.6.8 and 6.1.1.4'
N N 0.0061 0.0033 'International Tables Vol C Tables 4.2.6.8 and 6.1.1.4'
O O 0.0106 0.0060 'International Tables Vol C Tables 4.2.6.8 and 6.1.1.4'
S S 0.1246 0.1234 'International Tables Vol C Tables 4.2.6.8 and 6.1.1.4'
V V 0.3005 0.5294 'International Tables Vol C Tables 4.2.6.8 and 6.1.1.4'

loop_
_geom_angle_atom_site_label_1
_geom_angle_atom_site_label_2
_geom_angle_atom_site_label_3
_geom_angle
O1 V O3 99.26(13)
O1 V N1 97.15(12)
O3 V N1 162.76(11)
O1 V N2 97.95(13)
O3 V N2 96.30(11)
N1 V N2 76.13(11)
O1 V N4 95.82(13)
O3 V N4 108.75(11)
N1 V N4 74.65(12)
N2 V N4 148.97(12)
O1 V O2 176.86(12)
O3 V O2 83.39(11)
N1 V O2 80.37(11)
N2 V O2 83.36(11)
N4 V O2 81.70(11)
O4 S O6 111.66(17)
O4 S O5 110.13(17)
O6 S O5 109.79(17)
O4 S O3 108.28(16)
O6 S O3 109.84(15)
O5 S O3 107.03(15)
N1 C1 C2 121.5(3)
N1 C1 C6 112.6(3)
C2 C1 C6 125.9(3)
C1 C2 C3 117.8(4)
C1 C2 H2A 121.1
C3 C2 H2A 121.1
C2 C3 C4 121.0(4)
C2 C3 H3A 119.5
C4 C3 H3A 119.5
C5 C4 C3 117.9(4)
C5 C4 H4A 121.0
C3 C4 H4A 121.0
N1 C5 C4 121.3(3)
N1 C5 C10 111.6(3)
C4 C5 C10 127.1(3)
N2 C6 C7 110.7(3)
N2 C6 C1 116.0(3)
C7 C6 C1 133.3(3)
C6 C7 C8 105.8(3)
C6 C7 H7A 127.1
C8 C7 H7A 127.1
N3 C8 C7 106.8(3)
N3 C8 C9 122.6(4)
C7 C8 C9 130.5(4)
C8 C9 H9A 109.5
C8 C9 H9B 109.5
H9A C9 H9B 109.5
C8 C9 H9C 109.5
H9A C9 H9C 109.5
H9B C9 H9C 109.5
N4 C10 C11 110.7(3)
N4 C10 C5 115.3(3)
C11 C10 C5 134.0(3)
C12 C11 C10 105.4(3)
C12 C11 H11A 127.3
C10 C11 H11A 127.3
N5 C12 C11 106.4(3)
N5 C12 C13 121.8(4)
C11 C12 C13 131.7(4)
C12 C13 H13A 109.5
C12 C13 H13B 109.5
H13A C13 H13B 109.5
C12 C13 H13C 109.5
H13A C13 H13C 109.5
H13B C13 H13C 109.5
H1WA O1W H1WB 109.5
V O2 H2WA 109.3
V O2 H2WB 109.3
H2WA O2 H2WB 109.5
S O3 V 134.89(16)
C1 N1 C5 120.4(3)
C1 N1 V 119.2(2)
C5 N1 V 120.4(2)
N3 N2 C6 105.0(3)
N3 N2 V 138.8(2)
C6 N2 V 115.8(2)
N2 N3 C8 111.7(3)
N2 N3 H3B 124.1
C8 N3 H3B 124.1
N5 N4 C10 105.5(3)
N5 N4 V 136.4(2)
C10 N4 V 117.4(2)
N4 N5 C12 112.0(3)
N4 N5 H5B 124.0
C12 N5 H5B 124.0

loop_
_geom_bond_atom_site_label_1
_geom_bond_atom_site_label_2
_geom_bond_distance
V O1 1.593(3)
V O3 1.968(2)
V N1 2.085(3)
V N2 2.110(3)
V N4 2.110(3)
V O2 2.223(3)
S O4 1.448(3)
S O6 1.450(3)
S O5 1.478(3)
S O3 1.510(2)
C1 N1 1.345(4)
C1 C2 1.377(5)
C1 C6 1.475(5)
C2 C3 1.381(6)
C2 H2A 0.9300
C3 C4 1.395(5)
C3 H3A 0.9300
C4 C5 1.369(5)
C4 H4A 0.9300
C5 N1 1.346(4)
C5 C10 1.475(5)
C6 N2 1.356(4)
C6 C7 1.375(5)
C7 C8 1.378(5)
C7 H7A 0.9300
C8 N3 1.348(4)
C8 C9 1.490(5)
C9 H9A 0.9600
C9 H9B 0.9600
C9 H9C 0.9600
C10 N4 1.342(4)
C10 C11 1.388(5)
C11 C12 1.383(5)
C11 H11A 0.9300
C12 N5 1.352(5)
C12 C13 1.487(5)
C13 H13A 0.9600
C13 H13B 0.9600
C13 H13C 0.9600
O1W H1WA 0.8500
O1W H1WB 0.8500
O2 H2WA 0.8500
O2 H2WB 0.8500
N2 N3 1.345(4)
N3 H3B 0.8600
N4 N5 1.339(4)
N5 H5B 0.8600
